data_7003283
loop_
_publ_author_name
'Jeon, Sang-Jin'
'Waymouth, Robert M.'

_publ_section_title
;
 New bimetallic complexes of late transition metals involving
 pyrazole-bridged bis N-heterocyclic carbene ligands
;
_journal_issue 4
_journal_name_full 'Dalton Transactions'
_journal_page_first 437
_journal_page_last 439
_journal_paper_doi 10.1039/b715212d
_journal_year 2008
_chemical_formula_moiety 'C70 H86 N12 Ni2, 2(C4 H8 O), 2(F6 P)'
_chemical_formula_sum 'C78 H102 F12 N12 Ni2 O2 P2'
_chemical_formula_weight 1647.08
_chemical_name_common 07006a
_chemical_name_systematic
;
?
;
_space_group_IT_number 15
_symmetry_cell_setting monoclinic
_symmetry_space_group_name_Hall '-C 2yc'
_symmetry_space_group_name_H-M 'C 1 2/c 1'
_atom_sites_solution_hydrogens geom
_atom_sites_solution_primary direct
_atom_sites_solution_secondary difmap
_audit_creation_method SHELXL-97
_cell_angle_alpha 90.00
_cell_angle_beta 114.251(1)
_cell_angle_gamma 90.00
_cell_formula_units_Z 4
_cell_length_a 20.8499(18)
_cell_length_b 17.6914(15)
_cell_length_c 23.633(2)
_cell_measurement_reflns_used 2961
_cell_measurement_temperature 173(2)
_cell_measurement_theta_max 27.46
_cell_measurement_theta_min 2.49
_cell_volume 7948.1(12)
_computing_cell_refinement 'Bruker SMART'
_computing_data_collection 'Bruker SMART'
_computing_data_reduction 'Bruker SAINT'
_computing_molecular_graphics 'Bruker SHELXTL'
_computing_publication_material 'Bruker SHELXTL'
_computing_structure_refinement 'Bruker SHELXTL'
_computing_structure_solution 'Bruker SHELXTL'
_diffrn_ambient_temperature 173(2)
_diffrn_measured_fraction_theta_full 0.988
_diffrn_measured_fraction_theta_max 0.988
_diffrn_measurement_device_type 'CCD area detector'
_diffrn_measurement_method 'phi and omega scans'
_diffrn_radiation_monochromator graphite
_diffrn_radiation_source 'sealed tube'
_diffrn_radiation_type MoK\a
_diffrn_radiation_wavelength 0.71073
_diffrn_reflns_av_R_equivalents 0.0334
_diffrn_reflns_av_sigmaI/netI 0.0286
_diffrn_reflns_limit_h_max 24
_diffrn_reflns_limit_h_min -27
_diffrn_reflns_limit_k_max 22
_diffrn_reflns_limit_k_min 0
_diffrn_reflns_limit_l_max 30
_diffrn_reflns_limit_l_min 0
_diffrn_reflns_number 37711
_diffrn_reflns_theta_full 27.50
_diffrn_reflns_theta_max 27.50
_diffrn_reflns_theta_min 1.57
_exptl_absorpt_coefficient_mu 0.596
_exptl_absorpt_correction_T_max 0.9539
_exptl_absorpt_correction_T_min 0.7753
_exptl_absorpt_correction_type multi-scan
_exptl_absorpt_process_details 'SADABS (Sheldrick, 2003)'
_exptl_crystal_colour Red
_exptl_crystal_density_diffrn 1.376
_exptl_crystal_density_method 'not measured'
_exptl_crystal_description Block
_exptl_crystal_F_000 3456
_exptl_crystal_size_max 0.45
_exptl_crystal_size_mid 0.30
_exptl_crystal_size_min 0.08
_refine_diff_density_max 1.259
_refine_diff_density_min -0.878
_refine_diff_density_rms 0.072
_refine_ls_extinction_method none
_refine_ls_goodness_of_fit_ref 1.089
_refine_ls_hydrogen_treatment constr
_refine_ls_matrix_type full
_refine_ls_number_parameters 495
_refine_ls_number_reflns 9020
_refine_ls_number_restraints 4
_refine_ls_restrained_S_all 1.090
_refine_ls_R_factor_all 0.0617
_refine_ls_R_factor_gt 0.0481
_refine_ls_shift/su_max 0.002
_refine_ls_shift/su_mean 0.000
_refine_ls_structure_factor_coef Fsqd
_refine_ls_weighting_details 'calc w=1/[\s^2^(Fo^2^)+(0.0705P)^2^+13.4573P] where P=(Fo^2^+2Fc^2^)/3'
_refine_ls_weighting_scheme calc
_refine_ls_wR_factor_gt 0.1299
_refine_ls_wR_factor_ref 0.1379
_reflns_number_gt 7198
_reflns_number_total 9020
_reflns_threshold_expression >2sigma(I)
_cod_data_source_file b715212d.txt
_cod_data_source_block 07006a
_cod_depositor_comments
;
The following automatic conversions were performed:
'_symmetry_cell_setting' value 'Monoclinic' changed to 'monoclinic'
according to '/home/saulius/struct/CIF-dictionaries/cif_core.dic'
dictionary named 'cif_core.dic' version 2.4.1 from
2010-06-29.

'_exptl_absorpt_correction_type' value 'Multi-scan' changed
to 'multi-scan' according to
'/home/saulius/struct/CIF-dictionaries/cif_core.dic' dictionary named
'cif_core.dic' version 2.4.1 from 2010-06-29.

Automatic conversion script
Id: cif_fix_enum 1527 2010-12-29 10:47:43Z saulius 
;
_cod_original_cell_volume 7948.0(12)
_cod_original_sg_symbol_H-M C2/c
_cod_database_code 7003283

loop_
_symmetry_equiv_pos_as_xyz
'x, y, z'
'-x, y, -z+1/2'
'x+1/2, y+1/2, z'
'-x+1/2, y+1/2, -z+1/2'
'-x, -y, -z'
'x, -y, z-1/2'
'-x+1/2, -y+1/2, -z'
'x+1/2, -y+1/2, z-1/2'

loop_
_atom_site_label
_atom_site_type_symbol
_atom_site_fract_x
_atom_site_fract_y
_atom_site_fract_z
_atom_site_U_iso_or_equiv
_atom_site_adp_type
_atom_site_occupancy
_atom_site_symmetry_multiplicity
_atom_site_calc_flag
_atom_site_refinement_flags
_atom_site_disorder_assembly
_atom_site_disorder_group
Ni1 Ni 0.565173(14) 0.763056(16) 0.215154(13) 0.01961(9) Uani 1 1 d . . .
N1 N 0.63178(10) 0.65019(12) 0.17043(10) 0.0275(4) Uani 1 1 d . . .
N2 N 0.52974(10) 0.68168(11) 0.10136(9) 0.0263(4) Uani 1 1 d . . .
N3 N 0.46627(10) 0.74973(10) 0.17600(9) 0.0214(4) Uani 1 1 d . . .
N4 N 0.42050(9) 0.77440(10) 0.20053(9) 0.0211(4) Uani 1 1 d . . .
N5 N 0.30811(10) 0.84635(11) 0.21961(9) 0.0248(4) Uani 1 1 d . . .
N6 N 0.36030(10) 0.88165(11) 0.31486(9) 0.0273(4) Uani 1 1 d . . .
C1 C 0.69001(12) 0.64005(13) 0.23093(12) 0.0285(5) Uani 1 1 d . . .
C2 C 0.67635(13) 0.60405(14) 0.27764(12) 0.0299(5) Uani 1 1 d . . .
C3 C 0.73158(14) 0.59884(15) 0.33651(13) 0.0357(6) Uani 1 1 d . . .
H3A H 0.7235 0.5768 0.3696 0.043 Uiso 1 1 calc R . .
C4 C 0.79767(14) 0.62540(16) 0.34700(14) 0.0394(6) Uani 1 1 d . . .
H4B H 0.8344 0.6224 0.3875 0.047 Uiso 1 1 calc R . .
C5 C 0.81110(14) 0.65619(16) 0.29951(14) 0.0392(6) Uani 1 1 d . . .
H5A H 0.8575 0.6719 0.3072 0.047 Uiso 1 1 calc R . .
C6 C 0.75753(13) 0.66464(14) 0.24011(13) 0.0326(5) Uani 1 1 d . . .
C7 C 0.57842(12) 0.70134(13) 0.15760(11) 0.0238(5) Uani 1 1 d . . .
C8 C 0.61486(14) 0.59960(15) 0.12113(13) 0.0362(6) Uani 1 1 d . . .
H8A H 0.6431 0.5588 0.1184 0.043 Uiso 1 1 calc R . .
C9 C 0.55161(14) 0.61919(15) 0.07848(12) 0.0342(6) Uani 1 1 d . . .
H9A H 0.5264 0.5949 0.0398 0.041 Uiso 1 1 calc R . .
C10 C 0.46303(13) 0.72202(14) 0.07064(11) 0.0278(5) Uani 1 1 d . . .
H10A H 0.4301 0.6901 0.0368 0.033 Uiso 1 1 calc R . .
H10B H 0.4713 0.7689 0.0518 0.033 Uiso 1 1 calc R . .
C11 C 0.42967(12) 0.74217(13) 0.11417(11) 0.0236(5) Uani 1 1 d . . .
C12 C 0.35975(12) 0.76119(14) 0.09795(11) 0.0264(5) Uani 1 1 d . . .
H12A H 0.3224 0.7607 0.0577 0.032 Uiso 1 1 calc R . .
C13 C 0.35633(11) 0.78091(13) 0.15326(11) 0.0233(5) Uani 1 1 d . . .
C14 C 0.29176(12) 0.80273(14) 0.16250(11) 0.0265(5) Uani 1 1 d . . .
H14A H 0.2606 0.8331 0.1265 0.032 Uiso 1 1 calc R . .
H14B H 0.2659 0.7564 0.1640 0.032 Uiso 1 1 calc R . .
C15 C 0.36082(12) 0.82765(13) 0.27381(11) 0.0236(5) Uani 1 1 d . . .
C16 C 0.27393(13) 0.91081(15) 0.22542(13) 0.0329(6) Uani 1 1 d . . .
H16A H 0.2349 0.9347 0.1936 0.040 Uiso 1 1 calc R . .
C17 C 0.30650(14) 0.93314(15) 0.28467(13) 0.0359(6) Uani 1 1 d . . .
H17A H 0.2950 0.9761 0.3027 0.043 Uiso 1 1 calc R . .
C18 C 0.41368(13) 0.89049(14) 0.37824(12) 0.0302(5) Uani 1 1 d . . .
C19 C 0.47853(14) 0.92295(14) 0.38678(12) 0.0324(5) Uani 1 1 d . . .
C20 C 0.52914(15) 0.92897(16) 0.44778(13) 0.0409(6) Uani 1 1 d . . .
H20A H 0.5741 0.9492 0.4554 0.049 Uiso 1 1 calc R . .
C21 C 0.51476(17) 0.90589(18) 0.49728(14) 0.0465(7) Uani 1 1 d . . .
H21A H 0.5501 0.9099 0.5384 0.056 Uiso 1 1 calc R . .
C22 C 0.45030(17) 0.87739(17) 0.48765(13) 0.0444(7) Uani 1 1 d . . .
H22A H 0.4411 0.8630 0.5223 0.053 Uiso 1 1 calc R . .
C23 C 0.39759(15) 0.86890(15) 0.42792(12) 0.0347(6) Uani 1 1 d . . .
C24 C 0.60673(13) 0.56584(15) 0.26516(13) 0.0330(5) Uani 1 1 d . . .
H24A H 0.5685 0.5953 0.2324 0.040 Uiso 1 1 calc R . .
C25 C 0.59005(16) 0.56126(17) 0.32206(14) 0.0416(6) Uani 1 1 d . . .
H25A H 0.5930 0.6118 0.3398 0.062 Uiso 1 1 calc R . .
H25B H 0.6240 0.5278 0.3530 0.062 Uiso 1 1 calc R . .
H25C H 0.5424 0.5412 0.3100 0.062 Uiso 1 1 calc R . .
C26 C 0.60743(18) 0.48589(18) 0.24036(17) 0.0507(8) Uani 1 1 d . . .
H26A H 0.6135 0.4889 0.2015 0.076 Uiso 1 1 calc R . .
H26B H 0.5628 0.4606 0.2328 0.076 Uiso 1 1 calc R . .
H26C H 0.6464 0.4570 0.2710 0.076 Uiso 1 1 calc R . .
C27 C 0.77419(14) 0.69575(16) 0.18818(14) 0.0390(6) Uani 1 1 d . . .
H27A H 0.7288 0.7104 0.1534 0.047 Uiso 1 1 calc R . .
C28 C 0.82090(17) 0.76629(19) 0.20779(18) 0.0523(8) Uani 1 1 d . . .
H28A H 0.8255 0.7880 0.1715 0.078 Uiso 1 1 calc R . .
H28B H 0.8675 0.7523 0.2390 0.078 Uiso 1 1 calc R . .
H28C H 0.7995 0.8036 0.2254 0.078 Uiso 1 1 calc R . .
C29 C 0.80873(18) 0.6343(2) 0.16381(17) 0.0539(8) Uani 1 1 d . . .
H29A H 0.7777 0.5901 0.1506 0.081 Uiso 1 1 calc R . .
H29B H 0.8539 0.6195 0.1969 0.081 Uiso 1 1 calc R . .
H29C H 0.8166 0.6541 0.1285 0.081 Uiso 1 1 calc R . .
C30 C 0.49291(13) 0.95668(15) 0.33399(13) 0.0340(6) Uani 1 1 d . . .
H30A H 0.4686 0.9249 0.2962 0.041 Uiso 1 1 calc R . .
C31 C 0.46143(17) 1.03679(17) 0.32023(16) 0.0472(7) Uani 1 1 d . . .
H31A H 0.4699 1.0587 0.2858 0.071 Uiso 1 1 calc R . .
H31B H 0.4837 1.0685 0.3572 0.071 Uiso 1 1 calc R . .
H31C H 0.4107 1.0342 0.3089 0.071 Uiso 1 1 calc R . .
C32 C 0.57085(15) 0.96015(16) 0.34735(16) 0.0427(7) Uani 1 1 d . . .
H32A H 0.5762 0.9736 0.3093 0.064 Uiso 1 1 calc R . .
H32B H 0.5925 0.9107 0.3620 0.064 Uiso 1 1 calc R . .
H32C H 0.5940 0.9983 0.3793 0.064 Uiso 1 1 calc R . .
C33 C 0.32523(16) 0.84114(17) 0.41943(14) 0.0410(6) Uani 1 1 d . . .
H33A H 0.2990 0.8262 0.3750 0.049 Uiso 1 1 calc R . .
C34 C 0.3284(2) 0.7724(2) 0.45965(17) 0.0566(9) Uani 1 1 d . . .
H34A H 0.3553 0.7320 0.4510 0.085 Uiso 1 1 calc R . .
H34B H 0.2805 0.7546 0.4501 0.085 Uiso 1 1 calc R . .
H34C H 0.3514 0.7866 0.5036 0.085 Uiso 1 1 calc R . .
C35 C 0.2845(2) 0.9059(2) 0.4333(2) 0.0628(10) Uani 1 1 d . . .
H35A H 0.2805 0.9485 0.4056 0.094 Uiso 1 1 calc R . .
H35B H 0.3098 0.9222 0.4765 0.094 Uiso 1 1 calc R . .
H35C H 0.2374 0.8883 0.4267 0.094 Uiso 1 1 calc R . .
P1 P 0.67813(4) 0.45375(4) 0.02208(3) 0.04034(19) Uani 1 1 d . . .
F1 F 0.6458(2) 0.44650(16) 0.07140(17) 0.1393(16) Uani 1 1 d . . .
F2 F 0.75221(19) 0.45894(16) 0.07784(14) 0.1381(16) Uani 1 1 d . . .
F3 F 0.68458(11) 0.36365(10) 0.02397(9) 0.0612(6) Uani 1 1 d . . .
F4 F 0.67152(14) 0.54315(11) 0.02115(11) 0.0747(7) Uani 1 1 d . . .
F5 F 0.60386(12) 0.44621(14) -0.03352(13) 0.0904(9) Uani 1 1 d . . .
F6 F 0.71252(16) 0.45926(15) -0.02489(14) 0.0909(8) Uani 1 1 d . . .
O1 O 0.47687(18) 0.7653(2) 0.87197(17) 0.0924(10) Uani 1 1 d D . .
C37 C 0.5297(2) 0.7439(3) 0.8510(2) 0.0850(14) Uani 1 1 d D . .
H37A H 0.5728 0.7742 0.8732 0.102 Uiso 1 1 calc R . .
H37B H 0.5128 0.7546 0.8061 0.102 Uiso 1 1 calc R . .
C38 C 0.5460(3) 0.6651(3) 0.8620(3) 0.115(2) Uani 1 1 d D . .
H38A H 0.5975 0.6572 0.8831 0.138 Uiso 1 1 calc R . .
H38B H 0.5277 0.6365 0.8225 0.138 Uiso 1 1 calc R . .
C39 C 0.5101(4) 0.6398(3) 0.9032(3) 0.112(2) Uani 1 1 d D . .
H39A H 0.4839 0.5921 0.8875 0.135 Uiso 1 1 calc R . .
H39B H 0.5452 0.6316 0.9463 0.135 Uiso 1 1 calc R . .
C40 C 0.4627(3) 0.6998(3) 0.9011(3) 0.1061(19) Uani 1 1 d D . .
H40A H 0.4687 0.7127 0.9438 0.127 Uiso 1 1 calc R . .
H40B H 0.4135 0.6832 0.8774 0.127 Uiso 1 1 calc R . .

loop_
_atom_site_aniso_label
_atom_site_aniso_U_11
_atom_site_aniso_U_22
_atom_site_aniso_U_33
_atom_site_aniso_U_23
_atom_site_aniso_U_13
_atom_site_aniso_U_12
Ni1 0.01945(15) 0.01930(15) 0.02059(16) -0.00281(11) 0.00872(11) -0.00275(10)
N1 0.0274(10) 0.0283(10) 0.0299(11) -0.0063(8) 0.0147(9) -0.0010(8)
N2 0.0282(10) 0.0281(10) 0.0245(10) -0.0062(8) 0.0126(8) -0.0038(8)
N3 0.0211(9) 0.0213(9) 0.0216(9) -0.0003(7) 0.0085(8) -0.0021(7)
N4 0.0194(9) 0.0223(9) 0.0212(9) 0.0005(7) 0.0081(7) -0.0002(7)
N5 0.0210(9) 0.0245(10) 0.0277(10) 0.0023(8) 0.0088(8) 0.0032(7)
N6 0.0270(10) 0.0263(10) 0.0283(10) -0.0012(8) 0.0110(8) 0.0049(8)
C1 0.0263(11) 0.0243(11) 0.0350(13) -0.0056(10) 0.0127(10) 0.0038(9)
C2 0.0291(12) 0.0247(12) 0.0365(14) -0.0028(10) 0.0142(11) 0.0052(9)
C3 0.0373(14) 0.0286(13) 0.0379(14) -0.0001(11) 0.0122(12) 0.0088(11)
C4 0.0308(13) 0.0359(14) 0.0410(15) -0.0018(12) 0.0042(12) 0.0095(11)
C5 0.0245(12) 0.0335(14) 0.0559(18) -0.0056(13) 0.0126(12) 0.0035(10)
C6 0.0277(12) 0.0265(12) 0.0455(15) -0.0050(11) 0.0171(11) 0.0030(10)
C7 0.0245(11) 0.0237(11) 0.0264(11) -0.0006(9) 0.0135(9) -0.0033(9)
C8 0.0388(14) 0.0342(14) 0.0399(15) -0.0128(11) 0.0204(12) 0.0004(11)
C9 0.0395(14) 0.0357(14) 0.0316(13) -0.0135(11) 0.0190(11) -0.0052(11)
C10 0.0289(12) 0.0323(13) 0.0215(11) -0.0030(9) 0.0097(9) -0.0028(10)
C11 0.0250(11) 0.0242(11) 0.0205(11) -0.0009(9) 0.0081(9) -0.0048(9)
C12 0.0220(11) 0.0299(12) 0.0225(11) -0.0002(9) 0.0044(9) -0.0037(9)
C13 0.0206(10) 0.0213(10) 0.0250(11) 0.0016(9) 0.0065(9) -0.0015(8)
C14 0.0201(10) 0.0283(12) 0.0272(12) -0.0002(9) 0.0058(9) 0.0003(9)
C15 0.0227(10) 0.0221(11) 0.0273(12) 0.0011(9) 0.0118(9) 0.0009(8)
C16 0.0277(12) 0.0307(13) 0.0380(14) 0.0043(11) 0.0111(11) 0.0113(10)
C17 0.0328(13) 0.0318(13) 0.0425(15) 0.0003(11) 0.0149(12) 0.0128(11)
C18 0.0327(12) 0.0261(12) 0.0297(13) -0.0047(10) 0.0109(10) 0.0084(10)
C19 0.0330(13) 0.0258(12) 0.0350(14) -0.0058(10) 0.0105(11) 0.0066(10)
C20 0.0369(14) 0.0388(15) 0.0395(15) -0.0107(12) 0.0080(12) 0.0035(12)
C21 0.0475(17) 0.0501(18) 0.0307(14) -0.0095(13) 0.0048(13) 0.0112(14)
C22 0.0585(19) 0.0447(16) 0.0302(14) -0.0015(12) 0.0184(13) 0.0136(14)
C23 0.0417(14) 0.0298(13) 0.0334(14) -0.0024(11) 0.0163(12) 0.0085(11)
C24 0.0297(12) 0.0326(13) 0.0385(14) 0.0018(11) 0.0157(11) 0.0034(10)
C25 0.0454(16) 0.0373(15) 0.0489(17) 0.0042(13) 0.0264(14) 0.0055(12)
C26 0.0518(18) 0.0391(16) 0.069(2) -0.0163(15) 0.0323(17) -0.0098(14)
C27 0.0292(13) 0.0398(15) 0.0512(17) 0.0016(13) 0.0197(12) 0.0033(11)
C28 0.0408(16) 0.0476(18) 0.072(2) 0.0017(16) 0.0263(16) -0.0069(14)
C29 0.0549(19) 0.057(2) 0.062(2) -0.0066(16) 0.0363(17) 0.0055(16)
C30 0.0316(13) 0.0314(13) 0.0372(14) -0.0049(11) 0.0125(11) 0.0029(10)
C31 0.0500(17) 0.0375(16) 0.0567(19) 0.0082(14) 0.0246(15) 0.0133(13)
C32 0.0370(14) 0.0340(14) 0.0576(19) -0.0072(13) 0.0201(14) -0.0012(12)
C33 0.0489(16) 0.0416(15) 0.0391(15) -0.0006(12) 0.0247(13) 0.0040(13)
C34 0.071(2) 0.057(2) 0.049(2) 0.0063(16) 0.0329(18) -0.0018(17)
C35 0.060(2) 0.062(2) 0.079(3) -0.0025(19) 0.041(2) 0.0132(18)
P1 0.0575(5) 0.0341(4) 0.0287(4) -0.0034(3) 0.0169(3) -0.0028(3)
F1 0.293(5) 0.0640(17) 0.158(3) -0.0065(17) 0.191(4) -0.003(2)
F2 0.156(3) 0.0702(17) 0.0849(19) 0.0133(14) -0.0550(19) -0.0497(18)
F3 0.0680(13) 0.0368(10) 0.0539(12) -0.0057(8) -0.0003(10) 0.0009(9)
F4 0.118(2) 0.0331(10) 0.0804(16) 0.0006(10) 0.0489(15) -0.0003(11)
F5 0.0519(13) 0.0654(15) 0.115(2) 0.0277(14) -0.0046(13) -0.0034(11)
F6 0.112(2) 0.0874(18) 0.112(2) -0.0113(15) 0.0848(18) -0.0143(15)
O1 0.084(2) 0.102(3) 0.104(3) 0.031(2) 0.052(2) 0.0188(18)
C37 0.070(3) 0.123(4) 0.073(3) 0.009(3) 0.040(2) -0.005(3)
C38 0.131(5) 0.070(3) 0.177(6) -0.019(4) 0.097(5) -0.016(3)
C39 0.165(6) 0.077(3) 0.084(4) -0.001(3) 0.041(4) -0.021(4)
C40 0.101(4) 0.127(5) 0.125(5) 0.047(4) 0.083(4) 0.031(4)

loop_
_atom_type_symbol
_atom_type_description
_atom_type_scat_dispersion_real
_atom_type_scat_dispersion_imag
_atom_type_scat_source
C C 0.0033 0.0016 'International Tables Vol C Tables 4.2.6.8 and 6.1.1.4'
H H 0.0000 0.0000 'International Tables Vol C Tables 4.2.6.8 and 6.1.1.4'
N N 0.0061 0.0033 'International Tables Vol C Tables 4.2.6.8 and 6.1.1.4'
O O 0.0106 0.0060 'International Tables Vol C Tables 4.2.6.8 and 6.1.1.4'
F F 0.0171 0.0103 'International Tables Vol C Tables 4.2.6.8 and 6.1.1.4'
P P 0.1023 0.0942 'International Tables Vol C Tables 4.2.6.8 and 6.1.1.4'
Ni Ni 0.3393 1.1124 'International Tables Vol C Tables 4.2.6.8 and 6.1.1.4'

loop_
_geom_angle_atom_site_label_1
_geom_angle_atom_site_label_2
_geom_angle_atom_site_label_3
_geom_angle
_geom_angle_site_symmetry_1
_geom_angle_site_symmetry_3
_geom_angle_publ_flag
C15 Ni1 C7 95.75(10) 2_655 . ?
C15 Ni1 N3 145.30(9) 2_655 . ?
C7 Ni1 N3 91.65(9) . . ?
C15 Ni1 N4 91.38(9) 2_655 2_655 ?
C7 Ni1 N4 145.70(9) . 2_655 ?
N3 Ni1 N4 101.30(8) . 2_655 ?
C7 N1 C8 109.6(2) . . ?
C7 N1 C1 124.94(19) . . ?
C8 N1 C1 124.3(2) . . ?
C7 N2 C9 110.8(2) . . ?
C7 N2 C10 122.8(2) . . ?
C9 N2 C10 126.4(2) . . ?
C11 N3 N4 107.84(18) . . ?
C11 N3 Ni1 123.97(16) . . ?
N4 N3 Ni1 123.95(14) . . ?
C13 N4 N3 107.54(18) . . ?
C13 N4 Ni1 123.52(15) . 2_655 ?
N3 N4 Ni1 124.81(14) . 2_655 ?
C15 N5 C16 111.2(2) . . ?
C15 N5 C14 122.53(19) . . ?
C16 N5 C14 126.2(2) . . ?
C15 N6 C17 109.5(2) . . ?
C15 N6 C18 125.33(19) . . ?
C17 N6 C18 124.7(2) . . ?
C2 C1 C6 122.3(2) . . ?
C2 C1 N1 118.2(2) . . ?
C6 C1 N1 119.5(2) . . ?
C3 C2 C1 117.6(2) . . ?
C3 C2 C24 119.7(2) . . ?
C1 C2 C24 122.5(2) . . ?
C4 C3 C2 120.7(3) . . ?
C4 C3 H3A 119.7 . . ?
C2 C3 H3A 119.7 . . ?
C5 C4 C3 120.8(3) . . ?
C5 C4 H4B 119.6 . . ?
C3 C4 H4B 119.6 . . ?
C4 C5 C6 121.0(2) . . ?
C4 C5 H5A 119.5 . . ?
C6 C5 H5A 119.5 . . ?
C5 C6 C1 117.4(3) . . ?
C5 C6 C27 120.0(2) . . ?
C1 C6 C27 122.6(2) . . ?
N2 C7 N1 105.2(2) . . ?
N2 C7 Ni1 126.78(17) . . ?
N1 C7 Ni1 125.49(17) . . ?
C9 C8 N1 107.2(2) . . ?
C9 C8 H8A 126.4 . . ?
N1 C8 H8A 126.4 . . ?
C8 C9 N2 107.1(2) . . ?
C8 C9 H9A 126.5 . . ?
N2 C9 H9A 126.5 . . ?
N2 C10 C11 112.90(19) . . ?
N2 C10 H10A 109.0 . . ?
C11 C10 H10A 109.0 . . ?
N2 C10 H10B 109.0 . . ?
C11 C10 H10B 109.0 . . ?
H10A C10 H10B 107.8 . . ?
N3 C11 C12 109.7(2) . . ?
N3 C11 C10 123.4(2) . . ?
C12 C11 C10 126.7(2) . . ?
C13 C12 C11 104.8(2) . . ?
C13 C12 H12A 127.6 . . ?
C11 C12 H12A 127.6 . . ?
N4 C13 C12 110.0(2) . . ?
N4 C13 C14 123.0(2) . . ?
C12 C13 C14 126.9(2) . . ?
N5 C14 C13 112.68(18) . . ?
N5 C14 H14A 109.1 . . ?
C13 C14 H14A 109.1 . . ?
N5 C14 H14B 109.1 . . ?
C13 C14 H14B 109.1 . . ?
H14A C14 H14B 107.8 . . ?
N5 C15 N6 105.28(19) . . ?
N5 C15 Ni1 126.52(17) . 2_655 ?
N6 C15 Ni1 125.57(17) . 2_655 ?
C17 C16 N5 106.6(2) . . ?
C17 C16 H16A 126.7 . . ?
N5 C16 H16A 126.7 . . ?
C16 C17 N6 107.4(2) . . ?
C16 C17 H17A 126.3 . . ?
N6 C17 H17A 126.3 . . ?
C23 C18 C19 122.6(2) . . ?
C23 C18 N6 119.1(2) . . ?
C19 C18 N6 118.3(2) . . ?
C20 C19 C18 117.0(3) . . ?
C20 C19 C30 119.8(3) . . ?
C18 C19 C30 123.0(2) . . ?
C21 C20 C19 121.0(3) . . ?
C21 C20 H20A 119.5 . . ?
C19 C20 H20A 119.5 . . ?
C22 C21 C20 120.6(3) . . ?
C22 C21 H21A 119.7 . . ?
C20 C21 H21A 119.7 . . ?
C21 C22 C23 121.4(3) . . ?
C21 C22 H22A 119.3 . . ?
C23 C22 H22A 119.3 . . ?
C22 C23 C18 117.3(3) . . ?
C22 C23 C33 119.7(3) . . ?
C18 C23 C33 123.0(2) . . ?
C2 C24 C25 113.5(2) . . ?
C2 C24 C26 109.1(2) . . ?
C25 C24 C26 109.2(2) . . ?
C2 C24 H24A 108.3 . . ?
C25 C24 H24A 108.3 . . ?
C26 C24 H24A 108.3 . . ?
C24 C25 H25A 109.5 . . ?
C24 C25 H25B 109.5 . . ?
H25A C25 H25B 109.5 . . ?
C24 C25 H25C 109.5 . . ?
H25A C25 H25C 109.5 . . ?
H25B C25 H25C 109.5 . . ?
C24 C26 H26A 109.5 . . ?
C24 C26 H26B 109.5 . . ?
H26A C26 H26B 109.5 . . ?
C24 C26 H26C 109.5 . . ?
H26A C26 H26C 109.5 . . ?
H26B C26 H26C 109.5 . . ?
C6 C27 C28 112.4(3) . . ?
C6 C27 C29 110.2(2) . . ?
C28 C27 C29 110.6(2) . . ?
C6 C27 H27A 107.8 . . ?
C28 C27 H27A 107.8 . . ?
C29 C27 H27A 107.8 . . ?
C27 C28 H28A 109.5 . . ?
C27 C28 H28B 109.5 . . ?
H28A C28 H28B 109.5 . . ?
C27 C28 H28C 109.5 . . ?
H28A C28 H28C 109.5 . . ?
H28B C28 H28C 109.5 . . ?
C27 C29 H29A 109.5 . . ?
C27 C29 H29B 109.5 . . ?
H29A C29 H29B 109.5 . . ?
C27 C29 H29C 109.5 . . ?
H29A C29 H29C 109.5 . . ?
H29B C29 H29C 109.5 . . ?
C19 C30 C32 113.5(2) . . ?
C19 C30 C31 108.9(2) . . ?
C32 C30 C31 109.4(2) . . ?
C19 C30 H30A 108.3 . . ?
C32 C30 H30A 108.3 . . ?
C31 C30 H30A 108.3 . . ?
C30 C31 H31A 109.5 . . ?
C30 C31 H31B 109.5 . . ?
H31A C31 H31B 109.5 . . ?
C30 C31 H31C 109.5 . . ?
H31A C31 H31C 109.5 . . ?
H31B C31 H31C 109.5 . . ?
C30 C32 H32A 109.5 . . ?
C30 C32 H32B 109.5 . . ?
H32A C32 H32B 109.5 . . ?
C30 C32 H32C 109.5 . . ?
H32A C32 H32C 109.5 . . ?
H32B C32 H32C 109.5 . . ?
C23 C33 C34 112.8(3) . . ?
C23 C33 C35 109.6(3) . . ?
C34 C33 C35 110.3(3) . . ?
C23 C33 H33A 108.0 . . ?
C34 C33 H33A 108.0 . . ?
C35 C33 H33A 108.0 . . ?
C33 C34 H34A 109.5 . . ?
C33 C34 H34B 109.5 . . ?
H34A C34 H34B 109.5 . . ?
C33 C34 H34C 109.5 . . ?
H34A C34 H34C 109.5 . . ?
H34B C34 H34C 109.5 . . ?
C33 C35 H35A 109.5 . . ?
C33 C35 H35B 109.5 . . ?
H35A C35 H35B 109.5 . . ?
C33 C35 H35C 109.5 . . ?
H35A C35 H35C 109.5 . . ?
H35B C35 H35C 109.5 . . ?
F6 P1 F2 90.7(2) . . ?
F6 P1 F5 89.62(17) . . ?
F2 P1 F5 178.47(14) . . ?
F6 P1 F1 177.9(2) . . ?
F2 P1 F1 87.5(2) . . ?
F5 P1 F1 92.1(2) . . ?
F6 P1 F4 89.45(14) . . ?
F2 P1 F4 90.18(15) . . ?
F5 P1 F4 91.32(14) . . ?
F1 P1 F4 91.73(14) . . ?
F6 P1 F3 91.39(14) . . ?
F2 P1 F3 89.57(13) . . ?
F5 P1 F3 88.94(12) . . ?
F1 P1 F3 87.41(14) . . ?
F4 P1 F3 179.12(13) . . ?
C37 O1 C40 107.0(4) . . ?
O1 C37 C38 110.6(3) . . ?
O1 C37 H37A 109.5 . . ?
C38 C37 H37A 109.5 . . ?
O1 C37 H37B 109.5 . . ?
C38 C37 H37B 109.5 . . ?
H37A C37 H37B 108.1 . . ?
C37 C38 C39 105.1(3) . . ?
C37 C38 H38A 110.7 . . ?
C39 C38 H38A 110.7 . . ?
C37 C38 H38B 110.7 . . ?
C39 C38 H38B 110.7 . . ?
H38A C38 H38B 108.8 . . ?
C40 C39 C38 105.8(3) . . ?
C40 C39 H39A 110.6 . . ?
C38 C39 H39A 110.6 . . ?
C40 C39 H39B 110.6 . . ?
C38 C39 H39B 110.6 . . ?
H39A C39 H39B 108.7 . . ?
C39 C40 O1 109.8(3) . . ?
C39 C40 H40A 109.7 . . ?
O1 C40 H40A 109.7 . . ?
C39 C40 H40B 109.7 . . ?
O1 C40 H40B 109.7 . . ?
H40A C40 H40B 108.2 . . ?

loop_
_geom_bond_atom_site_label_1
_geom_bond_atom_site_label_2
_geom_bond_distance
_geom_bond_site_symmetry_2
_geom_bond_publ_flag
Ni1 C15 1.851(2) 2_655 ?
Ni1 C7 1.851(2) . ?
Ni1 N3 1.8966(19) . ?
Ni1 N4 1.9000(19) 2_655 ?
N1 C7 1.368(3) . ?
N1 C8 1.395(3) . ?
N1 C1 1.458(3) . ?
N2 C7 1.345(3) . ?
N2 C9 1.387(3) . ?
N2 C10 1.463(3) . ?
N3 C11 1.349(3) . ?
N3 N4 1.375(3) . ?
N4 C13 1.350(3) . ?
N4 Ni1 1.9000(19) 2_655 ?
N5 C15 1.342(3) . ?
N5 C16 1.381(3) . ?
N5 C14 1.468(3) . ?
N6 C15 1.365(3) . ?
N6 C17 1.393(3) . ?
N6 C18 1.462(3) . ?
C1 C2 1.401(4) . ?
C1 C6 1.403(3) . ?
C2 C3 1.398(4) . ?
C2 C24 1.516(3) . ?
C3 C4 1.378(4) . ?
C3 H3A 0.9500 . ?
C4 C5 1.376(4) . ?
C4 H4B 0.9500 . ?
C5 C6 1.397(4) . ?
C5 H5A 0.9500 . ?
C6 C27 1.510(4) . ?
C8 C9 1.335(4) . ?
C8 H8A 0.9500 . ?
C9 H9A 0.9500 . ?
C10 C11 1.502(3) . ?
C10 H10A 0.9900 . ?
C10 H10B 0.9900 . ?
C11 C12 1.388(3) . ?
C12 C13 1.383(3) . ?
C12 H12A 0.9500 . ?
C13 C14 1.500(3) . ?
C14 H14A 0.9900 . ?
C14 H14B 0.9900 . ?
C15 Ni1 1.851(2) 2_655 ?
C16 C17 1.340(4) . ?
C16 H16A 0.9500 . ?
C17 H17A 0.9500 . ?
C18 C23 1.400(4) . ?
C18 C19 1.405(4) . ?
C19 C20 1.398(4) . ?
C19 C30 1.520(4) . ?
C20 C21 1.383(4) . ?
C20 H20A 0.9500 . ?
C21 C22 1.364(5) . ?
C21 H21A 0.9500 . ?
C22 C23 1.396(4) . ?
C22 H22A 0.9500 . ?
C23 C33 1.520(4) . ?
C24 C25 1.523(4) . ?
C24 C26 1.533(4) . ?
C24 H24A 1.0000 . ?
C25 H25A 0.9800 . ?
C25 H25B 0.9800 . ?
C25 H25C 0.9800 . ?
C26 H26A 0.9800 . ?
C26 H26B 0.9800 . ?
C26 H26C 0.9800 . ?
C27 C28 1.533(4) . ?
C27 C29 1.541(4) . ?
C27 H27A 1.0000 . ?
C28 H28A 0.9800 . ?
C28 H28B 0.9800 . ?
C28 H28C 0.9800 . ?
C29 H29A 0.9800 . ?
C29 H29B 0.9800 . ?
C29 H29C 0.9800 . ?
C30 C32 1.524(4) . ?
C30 C31 1.539(4) . ?
C30 H30A 1.0000 . ?
C31 H31A 0.9800 . ?
C31 H31B 0.9800 . ?
C31 H31C 0.9800 . ?
C32 H32A 0.9800 . ?
C32 H32B 0.9800 . ?
C32 H32C 0.9800 . ?
C33 C34 1.527(4) . ?
C33 C35 1.539(4) . ?
C33 H33A 1.0000 . ?
C34 H34A 0.9800 . ?
C34 H34B 0.9800 . ?
C34 H34C 0.9800 . ?
C35 H35A 0.9800 . ?
C35 H35B 0.9800 . ?
C35 H35C 0.9800 . ?
P1 F6 1.552(2) . ?
P1 F2 1.568(3) . ?
P1 F5 1.572(2) . ?
P1 F1 1.574(3) . ?
P1 F4 1.587(2) . ?
P1 F3 1.599(2) . ?
O1 C37 1.432(4) . ?
O1 C40 1.438(4) . ?
C37 C38 1.435(5) . ?
C37 H37A 0.9900 . ?
C37 H37B 0.9900 . ?
C38 C39 1.520(8) . ?
C38 H38A 0.9900 . ?
C38 H38B 0.9900 . ?
C39 C40 1.438(5) . ?
C39 H39A 0.9900 . ?
C39 H39B 0.9900 . ?
C40 H40A 0.9900 . ?
C40 H40B 0.9900 . ?

loop_
_geom_torsion_atom_site_label_1
_geom_torsion_atom_site_label_2
_geom_torsion_atom_site_label_3
_geom_torsion_atom_site_label_4
_geom_torsion
_geom_torsion_site_symmetry_1
_geom_torsion_site_symmetry_2
_geom_torsion_site_symmetry_3
_geom_torsion_site_symmetry_4
_geom_torsion_publ_flag
C15 Ni1 N3 C11 67.9(2) 2_655 . . . ?
C7 Ni1 N3 C11 -34.68(19) . . . . ?
N4 Ni1 N3 C11 177.27(17) 2_655 . . . ?
C15 Ni1 N3 N4 -86.1(2) 2_655 . . . ?
C7 Ni1 N3 N4 171.29(17) . . . . ?
N4 Ni1 N3 N4 23.24(15) 2_655 . . . ?
C11 N3 N4 C13 0.5(2) . . . . ?
Ni1 N3 N4 C13 158.11(15) . . . . ?
C11 N3 N4 Ni1 158.26(15) . . . 2_655 ?
Ni1 N3 N4 Ni1 -44.2(2) . . . 2_655 ?
C7 N1 C1 C2 73.5(3) . . . . ?
C8 N1 C1 C2 -92.9(3) . . . . ?
C7 N1 C1 C6 -108.0(3) . . . . ?
C8 N1 C1 C6 85.6(3) . . . . ?
C6 C1 C2 C3 5.4(4) . . . . ?
N1 C1 C2 C3 -176.1(2) . . . . ?
C6 C1 C2 C24 -169.6(2) . . . . ?
N1 C1 C2 C24 8.9(3) . . . . ?
C1 C2 C3 C4 -2.8(4) . . . . ?
C24 C2 C3 C4 172.4(2) . . . . ?
C2 C3 C4 C5 -1.4(4) . . . . ?
C3 C4 C5 C6 3.0(4) . . . . ?
C4 C5 C6 C1 -0.4(4) . . . . ?
C4 C5 C6 C27 -177.6(2) . . . . ?
C2 C1 C6 C5 -3.9(4) . . . . ?
N1 C1 C6 C5 177.7(2) . . . . ?
C2 C1 C6 C27 173.2(2) . . . . ?
N1 C1 C6 C27 -5.2(4) . . . . ?
C9 N2 C7 N1 -0.2(3) . . . . ?
C10 N2 C7 N1 179.1(2) . . . . ?
C9 N2 C7 Ni1 -162.88(18) . . . . ?
C10 N2 C7 Ni1 16.4(3) . . . . ?
C8 N1 C7 N2 0.3(3) . . . . ?
C1 N1 C7 N2 -167.9(2) . . . . ?
C8 N1 C7 Ni1 163.25(18) . . . . ?
C1 N1 C7 Ni1 -4.9(3) . . . . ?
C15 Ni1 C7 N2 -127.6(2) 2_655 . . . ?
N3 Ni1 C7 N2 18.5(2) . . . . ?
N4 Ni1 C7 N2 131.4(2) 2_655 . . . ?
C15 Ni1 C7 N1 73.1(2) 2_655 . . . ?
N3 Ni1 C7 N1 -140.9(2) . . . . ?
N4 Ni1 C7 N1 -27.9(3) 2_655 . . . ?
C7 N1 C8 C9 -0.2(3) . . . . ?
C1 N1 C8 C9 168.0(2) . . . . ?
N1 C8 C9 N2 0.1(3) . . . . ?
C7 N2 C9 C8 0.0(3) . . . . ?
C10 N2 C9 C8 -179.2(2) . . . . ?
C7 N2 C10 C11 -42.0(3) . . . . ?
C9 N2 C10 C11 137.2(2) . . . . ?
N4 N3 C11 C12 -0.5(2) . . . . ?
Ni1 N3 C11 C12 -158.08(16) . . . . ?
N4 N3 C11 C10 175.1(2) . . . . ?
Ni1 N3 C11 C10 17.5(3) . . . . ?
N2 C10 C11 N3 24.0(3) . . . . ?
N2 C10 C11 C12 -161.2(2) . . . . ?
N3 C11 C12 C13 0.3(3) . . . . ?
C10 C11 C12 C13 -175.1(2) . . . . ?
N3 N4 C13 C12 -0.4(2) . . . . ?
Ni1 N4 C13 C12 -158.45(16) 2_655 . . . ?
N3 N4 C13 C14 176.7(2) . . . . ?
Ni1 N4 C13 C14 18.7(3) 2_655 . . . ?
C11 C12 C13 N4 0.1(3) . . . . ?
C11 C12 C13 C14 -176.9(2) . . . . ?
C15 N5 C14 C13 -43.6(3) . . . . ?
C16 N5 C14 C13 135.4(2) . . . . ?
N4 C13 C14 N5 24.7(3) . . . . ?
C12 C13 C14 N5 -158.7(2) . . . . ?
C16 N5 C15 N6 -0.3(3) . . . . ?
C14 N5 C15 N6 178.8(2) . . . . ?
C16 N5 C15 Ni1 -162.60(18) . . . 2_655 ?
C14 N5 C15 Ni1 16.5(3) . . . 2_655 ?
C17 N6 C15 N5 0.0(3) . . . . ?
C18 N6 C15 N5 -172.0(2) . . . . ?
C17 N6 C15 Ni1 162.56(18) . . . 2_655 ?
C18 N6 C15 Ni1 -9.5(3) . . . 2_655 ?
C15 N5 C16 C17 0.4(3) . . . . ?
C14 N5 C16 C17 -178.6(2) . . . . ?
N5 C16 C17 N6 -0.4(3) . . . . ?
C15 N6 C17 C16 0.2(3) . . . . ?
C18 N6 C17 C16 172.3(2) . . . . ?
C15 N6 C18 C23 -106.2(3) . . . . ?
C17 N6 C18 C23 82.9(3) . . . . ?
C15 N6 C18 C19 76.0(3) . . . . ?
C17 N6 C18 C19 -94.9(3) . . . . ?
C23 C18 C19 C20 3.8(4) . . . . ?
N6 C18 C19 C20 -178.5(2) . . . . ?
C23 C18 C19 C30 -171.1(2) . . . . ?
N6 C18 C19 C30 6.6(3) . . . . ?
C18 C19 C20 C21 -1.9(4) . . . . ?
C30 C19 C20 C21 173.2(3) . . . . ?
C19 C20 C21 C22 -0.7(4) . . . . ?
C20 C21 C22 C23 1.5(5) . . . . ?
C21 C22 C23 C18 0.3(4) . . . . ?
C21 C22 C23 C33 -176.5(3) . . . . ?
C19 C18 C23 C22 -3.0(4) . . . . ?
N6 C18 C23 C22 179.2(2) . . . . ?
C19 C18 C23 C33 173.7(2) . . . . ?
N6 C18 C23 C33 -4.1(4) . . . . ?
C3 C2 C24 C25 30.4(3) . . . . ?
C1 C2 C24 C25 -154.7(2) . . . . ?
C3 C2 C24 C26 -91.7(3) . . . . ?
C1 C2 C24 C26 83.2(3) . . . . ?
C5 C6 C27 C28 -46.3(3) . . . . ?
C1 C6 C27 C28 136.7(3) . . . . ?
C5 C6 C27 C29 77.5(3) . . . . ?
C1 C6 C27 C29 -99.5(3) . . . . ?
C20 C19 C30 C32 27.8(3) . . . . ?
C18 C19 C30 C32 -157.4(2) . . . . ?
C20 C19 C30 C31 -94.4(3) . . . . ?
C18 C19 C30 C31 80.4(3) . . . . ?
C22 C23 C33 C34 -46.6(4) . . . . ?
C18 C23 C33 C34 136.8(3) . . . . ?
C22 C23 C33 C35 76.7(3) . . . . ?
C18 C23 C33 C35 -99.9(3) . . . . ?
C40 O1 C37 C38 4.2(7) . . . . ?
O1 C37 C38 C39 -10.8(7) . . . . ?
C37 C38 C39 C40 13.2(7) . . . . ?
C38 C39 C40 O1 -11.2(7) . . . . ?
C37 O1 C40 C39 4.7(7) . . . . ?
